data_4135048
loop_
_publ_author_name
'Gransbury, Gemma K.'
'Livesay, Brooke N.'
'Janetzki, Jett T.'
'Hay, Moya A.'
'Gable, Robert W.'
'Shores, Matthew P.'
'Starikova, Alyona'
'Boskovic, Colette'

_publ_section_title
;
 Understanding the Origin of One- or Two-Step Valence Tautomeric
 Transitions in Bis(dioxolene)-Bridged Dinuclear Cobalt Complexes.
;
_journal_name_full 'Journal of the American Chemical Society'
_journal_paper_doi 10.1021/jacs.0c01073
_journal_year 2020
_chemical_formula_moiety 'C57 H52 Br4 Co2 N8 O4, 2(F6 P)'
_chemical_formula_sum 'C59.5 H62 Br4 Co2 F12 N8 O6.5 P2'
_chemical_formula_weight 1720.61
_chemical_name_systematic
'(mu2-3,3,3',3'-tetramethyl-1,1'-spirobi(indan)-4,4'-7,7'-tetrabromo-5,5'-6,6'-tetraolato)-bis(tris (2-pyridylmethyl)amine)-di-cobalt(III) bis(hexafluorophosphate) methanol solvate'
_space_group_crystal_system orthorhombic
_space_group_IT_number 60
_space_group_name_Hall '-P 2n 2ab'
_space_group_name_H-M_alt 'P b c n'
_atom_sites_solution_hydrogens geom
_audit_creation_date 2019-11-08
_audit_creation_method
;
Olex2 1.2
(compiled 2018.05.29 svn.r3508 for OlexSys, GUI svn.r5506)
;
_cell_angle_alpha 90
_cell_angle_beta 90
_cell_angle_gamma 90
_cell_formula_units_Z 4
_cell_length_a 21.600(4)
_cell_length_b 15.000(3)
_cell_length_c 20.220(4)
_cell_measurement_reflns_used 32609
_cell_measurement_temperature 100(2)
_cell_measurement_theta_max 29.315
_cell_measurement_theta_min 0.407
_cell_volume 6551(2)
_computing_cell_refinement 'XDS (Kabsch, 1993)'
_computing_data_collection 'AS QEGUI'
_computing_data_reduction 'XDS (Kabsch, 1993)'
_computing_molecular_graphics 'Olex2 (Dolomanov et al., 2009)'
_computing_publication_material 'Olex2 (Dolomanov et al., 2009)'
_computing_structure_refinement 'ShelXL (Sheldrick, 2015)'
_diffrn_ambient_temperature 100(2)
_diffrn_measured_fraction_theta_full 0.999
_diffrn_measured_fraction_theta_max 0.999
_diffrn_measurement_device_type 'Dectris Eiger2 9M'
_diffrn_measurement_method 'Omega Scan'
_diffrn_radiation_monochromator 'Silicon Double Crystal'
_diffrn_radiation_probe x-ray
_diffrn_radiation_type Synchrotron
_diffrn_radiation_wavelength 0.710918
_diffrn_reflns_av_R_equivalents 0.0716
_diffrn_reflns_av_unetI/netI 0.0201
_diffrn_reflns_Laue_measured_fraction_full 0.999
_diffrn_reflns_Laue_measured_fraction_max 0.999
_diffrn_reflns_limit_h_max 26
_diffrn_reflns_limit_h_min -26
_diffrn_reflns_limit_k_max 18
_diffrn_reflns_limit_k_min -18
_diffrn_reflns_limit_l_max 24
_diffrn_reflns_limit_l_min -24
_diffrn_reflns_number 152165
_diffrn_reflns_point_group_measured_fraction_full 0.999
_diffrn_reflns_point_group_measured_fraction_max 0.999
_diffrn_reflns_theta_full 25.242
_diffrn_reflns_theta_max 25.679
_diffrn_reflns_theta_min 1.653
_diffrn_source 'MX1 Beamline Australian Synchrotron'
_diffrn_source_type 'MX1 Beamline Australian Synchrotron'
_exptl_absorpt_coefficient_mu 3.086
_exptl_absorpt_correction_T_max 0.7458
_exptl_absorpt_correction_T_min 0.4937
_exptl_absorpt_correction_type multi-scan
_exptl_absorpt_process_details
;
XDS was used for absorption corrections. No further details are reported by
XDS, the values reported above are those reported by SADABS and so only 
approximate the values that would be calculated by XDS.
;
_exptl_crystal_colour 'clear green'
_exptl_crystal_colour_lustre clear
_exptl_crystal_colour_primary green
_exptl_crystal_density_diffrn 1.744
_exptl_crystal_density_method 'not measured'
_exptl_crystal_description plate
_exptl_crystal_F_000 3436
_exptl_crystal_recrystallization_method 'Crystallised from methanol'
_exptl_crystal_size_max 0.03
_exptl_crystal_size_mid 0.03
_exptl_crystal_size_min 0.005
_refine_diff_density_max 1.191
_refine_diff_density_min -0.536
_refine_diff_density_rms 0.078
_refine_ls_extinction_method none
_refine_ls_goodness_of_fit_ref 1.079
_refine_ls_hydrogen_treatment constr
_refine_ls_matrix_type full
_refine_ls_number_parameters 427
_refine_ls_number_reflns 6225
_refine_ls_number_restraints 54
_refine_ls_restrained_S_all 1.082
_refine_ls_R_factor_all 0.0873
_refine_ls_R_factor_gt 0.0645
_refine_ls_shift/su_max 0.001
_refine_ls_shift/su_mean 0.000
_refine_ls_structure_factor_coef Fsqd
_refine_ls_weighting_details 'w=1/[\s^2^(Fo^2^)+(0.1261P)^2^+3.3966P] where P=(Fo^2^+2Fc^2^)/3'
_refine_ls_weighting_scheme calc
_refine_ls_wR_factor_gt 0.1975
_refine_ls_wR_factor_ref 0.2212
_reflns_Friedel_coverage 0.000
_reflns_number_gt 4068
_reflns_number_total 6225
_reflns_threshold_expression 'I > 2\s(I)'
_cod_data_source_file ja0c01073_si_004.cif
_cod_data_source_block 2a-2p5meoh
_cod_original_formula_sum 'C59.50 H62 Br4 Co2 F12 N8 O6.50 P2'
_cod_database_code 4135048
_shelx_shelxl_version_number 2014/7
_shelx_space_group_comment
;
The symmetry employed for this shelxl refinement is uniquely defined
by the following loop, which should always be used as a source of
symmetry information in preference to the above space-group names.
They are only intended as comments.
;
_shelx_estimated_absorpt_t_max 0.985
_shelx_estimated_absorpt_t_min 0.913
_olex2_refinement_description
;
1. Fixed Uiso
 At 1.2 times of:
  All C(H) groups, All C(H,H) groups
 At 1.5 times of:
  All C(H,H,H) groups
2. Restrained distances
 F1-F2 = F1-F3 = F1-F4 = F1-F5
 2.26243 with sigma of 0.001
 F6-F2 = F6-F3 = F6-F4 = F6-F5
 2.26243 with sigma of 0.001
 F2-F3 = F3-F5 = F5-F4 = F4-F2
 2.26243 with sigma of 0.001
 F1A-F2A = F1A-F3A = F1A-F4A = F1A-F5A
 2.26243 with sigma of 0.001
 F6A-F2A = F6A-F3A = F6A-F4A = F6A-F5A
 2.26243 with sigma of 0.001
 F2A-F3A = F3A-F5A = F5A-F4A = F4A-F2A
 2.26243 with sigma of 0.001
 P1-F1 = P1-F2 = P1-F3 = P1-F4 = P1-F5 = P1-F6
 1.6 with sigma of 0.001
 P1A-F1A = P1A-F2A = P1A-F3A = P1A-F4A = P1A-F5A = P1A-F6A
 1.6 with sigma of 0.001
3. Uiso/Uaniso restraints and constraints
Uanis(C20) \\sim Ueq, Uanis(C21) \\sim Ueq: with sigma of 0.02 and sigma for
terminal atoms of 0.04
Uanis(C29) \\sim Ueq: with sigma of 0.01 and sigma for terminal atoms of 0.02
Uanis(F1) = Uanis(F1A)
Uanis(F2) = Uanis(F2A)
Uanis(F3) = Uanis(F3A)
Uanis(F4) = Uanis(F4A)
Uanis(F5) = Uanis(F5A)
Uanis(F6) = Uanis(F6A)
Uanis(P1) = Uanis(P1A)
4. Others
 Sof(F2A)=Sof(P1A)=Sof(F3A)=Sof(F5A)=Sof(F4A)=Sof(F6A)=Sof(F1A)=1-FVAR(1)
 Sof(P1)=Sof(F6)=Sof(F1)=Sof(F3)=Sof(F5)=Sof(F2)=Sof(F4)=FVAR(1)
 1(DFIX)=1(DFIX)=1(DFIX)=1(DFIX)=1(DFIX)=1(DFIX)=FVAR(2)
5.a Secondary CH2 refined with riding coordinates:
 C17(H17A,H17B), C23(H23A,H23B), C29(H29A,H29B), C10(H10A,H10B)
5.b Aromatic/amide H refined with riding coordinates:
 C12(H12), C24(H24), C13(H13), C18(H18), C15(H15), C14(H14), C25(H25),
 C27(H27), C26(H26), C19(H19), C20(H20), C21(H21)
5.c Idealised Me refined as rotating group:
 C8(H8A,H8B,H8C), C9(H9A,H9B,H9C)
;
_olex2_exptl_crystal_mounting_method 'Mounted in cryoprotective oil'
_olex2_submission_special_instructions 'No special instructions were received'

loop_
_space_group_symop_operation_xyz
'x, y, z'
'-x+1/2, -y+1/2, z+1/2'
'-x, y, -z+1/2'
'x+1/2, -y+1/2, -z'
'-x, -y, -z'
'x-1/2, y-1/2, -z-1/2'
'x, -y, z-1/2'
'-x-1/2, y-1/2, z'

loop_
_atom_site_label
_atom_site_type_symbol
_atom_site_fract_x
_atom_site_fract_y
_atom_site_fract_z
_atom_site_U_iso_or_equiv
_atom_site_adp_type
_atom_site_occupancy
_atom_site_site_symmetry_order
_atom_site_calc_flag
_atom_site_refinement_flags_posn
_atom_site_refinement_flags_adp
_atom_site_refinement_flags_occupancy
_atom_site_disorder_assembly
_atom_site_disorder_group
Br2 Br 0.40654(3) 0.31095(5) 0.20724(3) 0.0998(3) Uani 1 1 d . . . . .
Br1 Br 0.45437(4) 0.15855(6) 0.50656(4) 0.1089(3) Uani 1 1 d . . . . .
Co1 Co 0.33183(4) 0.41029(6) 0.42262(5) 0.0956(3) Uani 1 1 d . . . . .
P1 P 0.2048(2) 0.6581(3) 0.6602(2) 0.1168(8) Uani 0.460(4) 1 d D . . A 1
O1 O 0.36512(17) 0.3832(3) 0.3398(2) 0.0910(10) Uani 1 1 d . . . . .
O2 O 0.3820(2) 0.3193(3) 0.4597(2) 0.1013(12) Uani 1 1 d . . . . .
N2 N 0.2782(2) 0.4994(4) 0.3866(3) 0.0976(14) Uani 1 1 d . . . . .
C1 C 0.4019(2) 0.3117(4) 0.3458(3) 0.0861(15) Uani 1 1 d . . . . .
N3 N 0.2634(3) 0.3292(4) 0.4144(3) 0.1073(17) Uani 1 1 d . . . . .
N4 N 0.3946(3) 0.4950(4) 0.4440(4) 0.1107(18) Uani 1 1 d . . . . .
C3 C 0.4485(3) 0.2031(4) 0.4185(3) 0.0881(15) Uani 1 1 d . . . . .
C5 C 0.4671(2) 0.1950(4) 0.3016(3) 0.0834(14) Uani 1 1 d . . . . .
C4 C 0.4778(3) 0.1627(4) 0.3662(3) 0.0866(15) Uani 1 1 d . . . . .
C2 C 0.4113(2) 0.2772(4) 0.4099(3) 0.0885(15) Uani 1 1 d . . . . .
C6 C 0.4283(2) 0.2677(4) 0.2926(3) 0.0829(14) Uani 1 1 d . . . . .
C11 C 0.5000 0.1407(6) 0.2500 0.087(2) Uani 1 2 d S T P . .
C12 C 0.2701(3) 0.5149(5) 0.3226(4) 0.1003(18) Uani 1 1 d . . . . .
H12 H 0.2980 0.4889 0.2919 0.120 Uiso 1 1 calc R . . . .
C7 C 0.5198(3) 0.0799(4) 0.3635(3) 0.0926(16) Uani 1 1 d . . . . .
N1 N 0.2976(4) 0.4398(6) 0.5083(3) 0.128(2) Uani 1 1 d . . . . .
C24 C 0.4344(3) 0.5355(5) 0.4003(5) 0.124(3) Uani 1 1 d . . . . .
H24 H 0.4317 0.5209 0.3547 0.149 Uiso 1 1 calc R . . . .
F6 F 0.1671(3) 0.6286(6) 0.7247(3) 0.180(5) Uani 0.460(4) 1 d D . . A 1
C8 C 0.5744(3) 0.0838(5) 0.4130(3) 0.105(2) Uani 1 1 d . . . . .
H8A H 0.6004 0.1356 0.4030 0.158 Uiso 1 1 calc GR . . . .
H8B H 0.5992 0.0293 0.4092 0.158 Uiso 1 1 calc GR . . . .
H8C H 0.5583 0.0890 0.4581 0.158 Uiso 1 1 calc GR . . . .
C13 C 0.2222(3) 0.5679(5) 0.2991(4) 0.112(2) Uani 1 1 d . . . . .
H13 H 0.2163 0.5774 0.2530 0.134 Uiso 1 1 calc R . . . .
C9 C 0.4815(3) -0.0064(5) 0.3744(4) 0.110(2) Uani 1 1 d . . . . .
H9A H 0.4629 -0.0053 0.4186 0.166 Uiso 1 1 calc GR . . . .
H9B H 0.5087 -0.0584 0.3704 0.166 Uiso 1 1 calc GR . . . .
H9C H 0.4487 -0.0099 0.3410 0.166 Uiso 1 1 calc GR . . . .
C18 C 0.2405(3) 0.2962(5) 0.3573(5) 0.111(2) Uani 1 1 d . . . . .
H18 H 0.2619 0.3051 0.3168 0.133 Uiso 1 1 calc R . . . .
C15 C 0.1927(4) 0.5909(5) 0.4118(5) 0.116(2) Uani 1 1 d . . . . .
H15 H 0.1661 0.6177 0.4436 0.139 Uiso 1 1 calc R . . . .
C16 C 0.2400(3) 0.5376(5) 0.4317(4) 0.108(2) Uani 1 1 d . . . . .
F1 F 0.2425(3) 0.6876(5) 0.5956(3) 0.149(3) Uani 0.460(4) 1 d D . . A 1
C14 C 0.1836(3) 0.6060(5) 0.3450(4) 0.115(2) Uani 1 1 d . . . . .
H14 H 0.1504 0.6429 0.3308 0.138 Uiso 1 1 calc R . . . .
C25 C 0.4790(4) 0.5979(6) 0.4211(6) 0.140(3) Uani 1 1 d . . . . .
H25 H 0.5072 0.6247 0.3911 0.168 Uiso 1 1 calc R . . . .
F3 F 0.1666(3) 0.5877(4) 0.6170(4) 0.150(2) Uani 0.460(4) 1 d D . . A 1
C27 C 0.4417(6) 0.5844(8) 0.5310(7) 0.148(4) Uani 1 1 d . . . . .
H27 H 0.4436 0.6025 0.5759 0.178 Uiso 1 1 calc R . . . .
C26 C 0.4792(6) 0.6170(8) 0.4856(8) 0.157(4) Uani 1 1 d . . . . .
H26 H 0.5096 0.6583 0.5003 0.188 Uiso 1 1 calc R . . . .
C17 C 0.2534(4) 0.5166(7) 0.5020(4) 0.133(3) Uani 1 1 d . . . . .
H17A H 0.2143 0.5017 0.5250 0.159 Uiso 1 1 calc R . . . .
H17B H 0.2714 0.5698 0.5238 0.159 Uiso 1 1 calc R . . . .
C22 C 0.2342(4) 0.3169(6) 0.4731(6) 0.132(3) Uani 1 1 d . . . . .
F5 F 0.1537(3) 0.7326(4) 0.6449(4) 0.147(3) Uani 0.460(4) 1 d D . . A 1
C28 C 0.3961(5) 0.5173(7) 0.5071(6) 0.137(3) Uani 1 1 d . . . . .
C19 C 0.1859(4) 0.2498(6) 0.3585(6) 0.134(3) Uani 1 1 d . . . . .
H19 H 0.1689 0.2267 0.3187 0.161 Uiso 1 1 calc R . . . .
C23 C 0.2667(5) 0.3574(8) 0.5308(5) 0.145(4) Uani 1 1 d . . . . .
H23A H 0.2365 0.3714 0.5662 0.174 Uiso 1 1 calc R . . . .
H23B H 0.2976 0.3151 0.5487 0.174 Uiso 1 1 calc R . . . .
C29 C 0.3542(5) 0.4698(7) 0.5496(4) 0.134(3) Uani 1 1 d . U . . .
H29A H 0.3406 0.5088 0.5863 0.161 Uiso 1 1 calc R . . . .
H29B H 0.3752 0.4171 0.5688 0.161 Uiso 1 1 calc R . . . .
C20 C 0.1565(5) 0.2372(7) 0.4167(8) 0.157(4) Uani 1 1 d . U . . .
H20 H 0.1186 0.2051 0.4171 0.189 Uiso 1 1 calc R . . . .
C21 C 0.1794(5) 0.2689(8) 0.4745(7) 0.160(4) Uani 1 1 d . U . . .
H21 H 0.1584 0.2584 0.5151 0.192 Uiso 1 1 calc R . . . .
F2 F 0.2558(3) 0.5836(4) 0.6754(4) 0.153(3) Uani 0.460(4) 1 d D . . A 1
F4 F 0.2430(3) 0.7285(5) 0.7033(3) 0.151(3) Uani 0.460(4) 1 d D . . A 1
C10 C 0.5453(3) 0.0843(4) 0.2919(3) 0.0918(16) Uani 1 1 d . . . . .
H10A H 0.5869 0.1121 0.2918 0.110 Uiso 1 1 calc R . . . .
H10B H 0.5489 0.0235 0.2733 0.110 Uiso 1 1 calc R . . . .
F2A F 0.2483(3) 0.6332(5) 0.7248(2) 0.153(3) Uani 0.540(4) 1 d D . . A 2
P1A P 0.21244(17) 0.6424(2) 0.65591(17) 0.1168(8) Uani 0.540(4) 1 d D . . A 2
F3A F 0.2184(3) 0.5372(2) 0.6446(3) 0.150(2) Uani 0.540(4) 1 d D . . A 2
F5A F 0.1766(3) 0.6517(4) 0.5870(2) 0.147(3) Uani 0.540(4) 1 d D . . A 2
F4A F 0.2065(3) 0.7476(3) 0.6672(3) 0.151(3) Uani 0.540(4) 1 d D . . A 2
F6A F 0.1479(2) 0.6276(5) 0.6931(3) 0.180(5) Uani 0.540(4) 1 d D . . A 2
F1A F 0.2770(2) 0.6573(5) 0.6187(3) 0.149(3) Uani 0.540(4) 1 d D . . A 2

loop_
_atom_site_aniso_label
_atom_site_aniso_U_11
_atom_site_aniso_U_22
_atom_site_aniso_U_33
_atom_site_aniso_U_23
_atom_site_aniso_U_13
_atom_site_aniso_U_12
Br2 0.0796(4) 0.1187(5) 0.1010(5) 0.0105(3) -0.0008(3) 0.0197(3)
Br1 0.1038(5) 0.1201(6) 0.1027(5) 0.0153(4) -0.0031(3) 0.0102(4)
Co1 0.0738(5) 0.1052(6) 0.1077(6) -0.0052(5) -0.0013(4) 0.0134(4)
P1 0.1185(17) 0.122(2) 0.1101(14) 0.0010(13) -0.0092(13) -0.0048(15)
O1 0.072(2) 0.097(3) 0.104(3) 0.003(2) 0.0013(19) 0.007(2)
O2 0.085(2) 0.118(3) 0.101(3) -0.003(2) -0.001(2) 0.024(2)
N2 0.070(3) 0.099(4) 0.124(4) -0.002(3) -0.004(3) 0.011(2)
C1 0.057(3) 0.090(4) 0.111(4) 0.001(3) -0.006(3) -0.005(2)
N3 0.078(3) 0.110(4) 0.134(5) 0.023(3) 0.013(3) 0.012(3)
N4 0.099(4) 0.108(4) 0.126(5) -0.021(4) -0.027(3) 0.030(3)
C3 0.072(3) 0.097(4) 0.095(4) 0.007(3) -0.009(3) -0.002(3)
C5 0.059(3) 0.089(4) 0.102(4) 0.005(3) -0.001(2) -0.002(2)
C4 0.063(3) 0.088(4) 0.109(4) -0.001(3) -0.002(3) -0.001(2)
C2 0.066(3) 0.093(4) 0.106(4) 0.005(3) -0.001(3) -0.002(3)
C6 0.063(3) 0.091(4) 0.095(4) 0.004(3) 0.001(2) -0.002(3)
C11 0.070(4) 0.092(5) 0.099(5) 0.000 -0.006(4) 0.000
C12 0.074(3) 0.105(5) 0.123(5) -0.005(4) -0.006(3) 0.008(3)
C7 0.075(3) 0.100(4) 0.103(4) 0.006(3) -0.003(3) 0.006(3)
N1 0.121(5) 0.144(6) 0.118(4) 0.000(4) 0.007(4) 0.048(5)
C24 0.079(4) 0.109(5) 0.185(8) 0.003(5) -0.035(5) 0.008(4)
F6 0.155(7) 0.148(5) 0.236(12) -0.012(7) 0.077(8) -0.018(5)
C8 0.092(4) 0.109(5) 0.115(5) 0.005(4) -0.013(3) 0.018(4)
C13 0.091(4) 0.103(5) 0.141(6) -0.004(4) -0.012(4) 0.017(4)
C9 0.100(4) 0.101(5) 0.130(5) 0.017(4) -0.003(4) 0.000(4)
C18 0.079(4) 0.109(5) 0.143(6) 0.010(4) -0.015(4) -0.008(3)
C15 0.091(4) 0.109(5) 0.147(7) -0.007(5) 0.001(4) 0.018(4)
C16 0.075(4) 0.112(5) 0.138(6) -0.014(4) -0.004(4) 0.016(3)
F1 0.149(8) 0.162(8) 0.137(7) -0.008(5) 0.021(5) -0.018(6)
C14 0.087(4) 0.111(5) 0.146(7) -0.008(5) -0.012(4) 0.023(4)
C25 0.107(6) 0.113(6) 0.201(11) -0.003(6) -0.041(6) 0.012(4)
F3 0.156(7) 0.131(6) 0.162(6) -0.020(5) -0.018(5) 0.009(4)
C27 0.139(8) 0.148(9) 0.158(9) -0.031(7) -0.060(7) 0.061(7)
C26 0.152(10) 0.132(8) 0.186(11) -0.020(8) -0.068(9) 0.043(7)
C17 0.117(6) 0.147(7) 0.135(6) -0.019(5) 0.005(5) 0.053(5)
C22 0.100(5) 0.130(6) 0.165(8) 0.039(6) 0.034(6) 0.018(5)
F5 0.148(6) 0.150(6) 0.142(5) -0.012(4) -0.041(4) 0.040(5)
C28 0.118(6) 0.139(7) 0.153(8) -0.012(6) -0.028(6) 0.048(6)
C19 0.096(5) 0.115(6) 0.191(9) 0.009(6) -0.002(5) 0.002(4)
C23 0.131(7) 0.176(9) 0.128(7) 0.027(7) 0.042(6) 0.056(7)
C29 0.140(6) 0.151(6) 0.111(5) -0.022(5) -0.022(5) 0.047(5)
C20 0.107(6) 0.133(7) 0.233(11) 0.011(8) 0.038(7) -0.006(5)
C21 0.133(8) 0.147(8) 0.199(10) 0.031(8) 0.057(7) 0.013(6)
F2 0.143(6) 0.176(8) 0.139(6) 0.017(5) -0.026(5) 0.006(5)
F4 0.191(10) 0.132(6) 0.130(7) -0.011(5) 0.001(5) -0.023(6)
C10 0.073(3) 0.089(4) 0.113(4) 0.000(3) -0.006(3) 0.009(3)
F2A 0.143(6) 0.176(8) 0.139(6) 0.017(5) -0.026(5) 0.006(5)
P1A 0.1185(17) 0.122(2) 0.1101(14) 0.0010(13) -0.0092(13) -0.0048(15)
F3A 0.156(7) 0.131(6) 0.162(6) -0.020(5) -0.018(5) 0.009(4)
F5A 0.148(6) 0.150(6) 0.142(5) -0.012(4) -0.041(4) 0.040(5)
F4A 0.191(10) 0.132(6) 0.130(7) -0.011(5) 0.001(5) -0.023(6)
F6A 0.155(7) 0.148(5) 0.236(12) -0.012(7) 0.077(8) -0.018(5)
F1A 0.149(8) 0.162(8) 0.137(7) -0.008(5) 0.021(5) -0.018(6)

loop_
_atom_type_symbol
_atom_type_description
_atom_type_scat_dispersion_real
_atom_type_scat_dispersion_imag
_atom_type_scat_source
C C 0.0033 0.0016 'International Tables Vol C Tables 4.2.6.8 and 6.1.1.4'
H H 0.0000 0.0000 'International Tables Vol C Tables 4.2.6.8 and 6.1.1.4'
Br Br -0.2901 2.4595 'International Tables Vol C Tables 4.2.6.8 and 6.1.1.4'
Co Co 0.3494 0.9721 'International Tables Vol C Tables 4.2.6.8 and 6.1.1.4'
F F 0.0171 0.0103 'International Tables Vol C Tables 4.2.6.8 and 6.1.1.4'
N N 0.0061 0.0033 'International Tables Vol C Tables 4.2.6.8 and 6.1.1.4'
O O 0.0106 0.0060 'International Tables Vol C Tables 4.2.6.8 and 6.1.1.4'
P P 0.1023 0.0942 'International Tables Vol C Tables 4.2.6.8 and 6.1.1.4'

loop_
_geom_angle_atom_site_label_1
_geom_angle_atom_site_label_2
_geom_angle_atom_site_label_3
_geom_angle
_geom_angle_site_symmetry_1
_geom_angle_site_symmetry_3
_geom_angle_publ_flag
O1 Co1 O2 88.76(19) . . ?
O1 Co1 N2 92.5(2) . . ?
O1 Co1 N3 94.6(2) . . ?
O1 Co1 N4 94.3(3) . . ?
O1 Co1 N1 179.3(3) . . ?
O2 Co1 N2 177.5(2) . . ?
O2 Co1 N3 91.0(2) . . ?
O2 Co1 N4 89.1(2) . . ?
O2 Co1 N1 91.7(2) . . ?
N2 Co1 N3 86.8(2) . . ?
N2 Co1 N1 87.1(3) . . ?
N3 Co1 N1 85.9(3) . . ?
N4 Co1 N2 92.9(2) . . ?
N4 Co1 N3 171.1(3) . . ?
N4 Co1 N1 85.2(4) . . ?
F6 P1 F1 179.95(10) . . ?
F6 P1 F3 90.04(6) . . ?
F6 P1 F5 90.03(6) . . ?
F6 P1 F2 90.02(6) . . ?
F6 P1 F4 89.99(6) . . ?
F3 P1 F1 90.00(6) . . ?
F3 P1 F5 90.02(6) . . ?
F3 P1 F2 90.00(6) . . ?
F3 P1 F4 179.97(10) . . ?
F5 P1 F1 89.99(6) . . ?
F5 P1 F2 179.95(10) . . ?
F5 P1 F4 89.99(6) . . ?
F2 P1 F1 89.97(6) . . ?
F2 P1 F4 89.99(6) . . ?
F4 P1 F1 89.97(6) . . ?
C1 O1 Co1 108.7(4) . . ?
C2 O2 Co1 108.1(4) . . ?
C12 N2 Co1 125.0(5) . . ?
C12 N2 C16 120.0(6) . . ?
C16 N2 Co1 114.1(5) . . ?
O1 C1 C2 117.6(6) . . ?
O1 C1 C6 123.7(6) . . ?
C6 C1 C2 118.7(5) . . ?
C18 N3 Co1 126.1(5) . . ?
C18 N3 C22 121.9(8) . . ?
C22 N3 Co1 111.6(7) . . ?
C24 N4 Co1 126.4(6) . . ?
C28 N4 Co1 113.9(7) . . ?
C28 N4 C24 119.6(9) . . ?
C4 C3 Br1 122.2(5) . . ?
C4 C3 C2 121.8(6) . . ?
C2 C3 Br1 116.0(5) . . ?
C4 C5 C11 112.3(5) . . ?
C6 C5 C4 119.3(5) . . ?
C6 C5 C11 128.4(5) . . ?
C3 C4 C5 119.0(5) . . ?
C3 C4 C7 130.9(6) . . ?
C5 C4 C7 110.0(5) . . ?
O2 C2 C1 116.6(5) . . ?
O2 C2 C3 123.8(6) . . ?
C3 C2 C1 119.6(6) . . ?
C1 C6 Br2 116.1(4) . . ?
C1 C6 C5 121.4(5) . . ?
C5 C6 Br2 122.4(4) . . ?
C5 C11 C5 114.3(7) . 3_655 ?
C5 C11 C10 112.2(3) . 3_655 ?
C5 C11 C10 102.4(3) . . ?
C5 C11 C10 102.4(3) 3_655 3_655 ?
C5 C11 C10 112.2(3) 3_655 . ?
C10 C11 C10 113.8(7) 3_655 . ?
N2 C12 H12 118.9 . . ?
N2 C12 C13 122.2(7) . . ?
C13 C12 H12 118.9 . . ?
C4 C7 C8 113.3(5) . . ?
C4 C7 C9 110.8(5) . . ?
C4 C7 C10 102.0(5) . . ?
C8 C7 C9 110.3(5) . . ?
C8 C7 C10 109.3(5) . . ?
C10 C7 C9 110.9(6) . . ?
C17 N1 Co1 110.1(5) . . ?
C17 N1 C29 108.9(7) . . ?
C23 N1 Co1 104.9(6) . . ?
C23 N1 C17 112.4(7) . . ?
C23 N1 C29 115.8(8) . . ?
C29 N1 Co1 104.3(5) . . ?
N4 C24 H24 118.9 . . ?
N4 C24 C25 122.1(10) . . ?
C25 C24 H24 118.9 . . ?
C7 C8 H8A 109.5 . . ?
C7 C8 H8B 109.5 . . ?
C7 C8 H8C 109.5 . . ?
H8A C8 H8B 109.5 . . ?
H8A C8 H8C 109.5 . . ?
H8B C8 H8C 109.5 . . ?
C12 C13 H13 121.4 . . ?
C14 C13 C12 117.3(8) . . ?
C14 C13 H13 121.4 . . ?
C7 C9 H9A 109.5 . . ?
C7 C9 H9B 109.5 . . ?
C7 C9 H9C 109.5 . . ?
H9A C9 H9B 109.5 . . ?
H9A C9 H9C 109.5 . . ?
H9B C9 H9C 109.5 . . ?
N3 C18 H18 120.4 . . ?
N3 C18 C19 119.2(9) . . ?
C19 C18 H18 120.4 . . ?
C16 C15 H15 120.3 . . ?
C16 C15 C14 119.4(8) . . ?
C14 C15 H15 120.3 . . ?
N2 C16 C15 120.6(8) . . ?
N2 C16 C17 115.8(6) . . ?
C15 C16 C17 123.6(7) . . ?
C13 C14 C15 120.5(7) . . ?
C13 C14 H14 119.8 . . ?
C15 C14 H14 119.8 . . ?
C24 C25 H25 122.1 . . ?
C26 C25 C24 115.8(12) . . ?
C26 C25 H25 122.1 . . ?
C26 C27 H27 122.2 . . ?
C26 C27 C28 115.6(12) . . ?
C28 C27 H27 122.2 . . ?
C25 C26 H26 116.6 . . ?
C27 C26 C25 126.7(13) . . ?
C27 C26 H26 116.6 . . ?
N1 C17 H17A 109.3 . . ?
N1 C17 H17B 109.3 . . ?
C16 C17 N1 111.5(6) . . ?
C16 C17 H17A 109.3 . . ?
C16 C17 H17B 109.3 . . ?
H17A C17 H17B 108.0 . . ?
N3 C22 C23 114.3(8) . . ?
N3 C22 C21 119.0(11) . . ?
C21 C22 C23 126.7(11) . . ?
N4 C28 C27 120.0(11) . . ?
N4 C28 C29 115.9(10) . . ?
C29 C28 C27 123.9(11) . . ?
C18 C19 H19 120.3 . . ?
C20 C19 C18 119.4(10) . . ?
C20 C19 H19 120.3 . . ?
N1 C23 C22 108.2(8) . . ?
N1 C23 H23A 110.0 . . ?
N1 C23 H23B 110.0 . . ?
C22 C23 H23A 110.0 . . ?
C22 C23 H23B 110.0 . . ?
H23A C23 H23B 108.4 . . ?
N1 C29 H29A 110.0 . . ?
N1 C29 H29B 110.0 . . ?
C28 C29 N1 108.6(7) . . ?
C28 C29 H29A 110.0 . . ?
C28 C29 H29B 110.0 . . ?
H29A C29 H29B 108.3 . . ?
C19 C20 H20 119.0 . . ?
C19 C20 C21 122.1(10) . . ?
C21 C20 H20 119.0 . . ?
C22 C21 H21 120.8 . . ?
C20 C21 C22 118.4(11) . . ?
C20 C21 H21 120.8 . . ?
C11 C10 C7 108.0(4) . . ?
C11 C10 H10A 110.1 . . ?
C11 C10 H10B 110.1 . . ?
C7 C10 H10A 110.1 . . ?
C7 C10 H10B 110.1 . . ?
H10A C10 H10B 108.4 . . ?
F2A P1A F4A 89.98(6) . . ?
F2A P1A F1A 89.96(6) . . ?
F3A P1A F2A 90.00(6) . . ?
F3A P1A F4A 179.96(10) . . ?
F3A P1A F1A 89.99(6) . . ?
F5A P1A F2A 179.92(10) . . ?
F5A P1A F3A 90.01(6) . . ?
F5A P1A F4A 90.01(6) . . ?
F5A P1A F1A 89.96(6) . . ?
F4A P1A F1A 89.97(6) . . ?
F6A P1A F2A 90.03(6) . . ?
F6A P1A F3A 90.04(6) . . ?
F6A P1A F5A 90.05(6) . . ?
F6A P1A F4A 90.00(6) . . ?
F6A P1A F1A 179.97(10) . . ?

loop_
_geom_bond_atom_site_label_1
_geom_bond_atom_site_label_2
_geom_bond_distance
_geom_bond_site_symmetry_2
_geom_bond_publ_flag
Br2 C6 1.902(6) . ?
Br1 C3 1.907(6) . ?
Co1 O1 1.868(4) . ?
Co1 O2 1.896(4) . ?
Co1 N2 1.913(5) . ?
Co1 N3 1.921(6) . ?
Co1 N4 1.907(7) . ?
Co1 N1 1.934(6) . ?
P1 F6 1.5994(9) . ?
P1 F1 1.6002(9) . ?
P1 F3 1.5994(9) . ?
P1 F5 1.5997(9) . ?
P1 F2 1.6000(9) . ?
P1 F4 1.6001(9) . ?
O1 C1 1.340(7) . ?
O2 C2 1.348(7) . ?
N2 C12 1.326(9) . ?
N2 C16 1.356(9) . ?
C1 C2 1.410(9) . ?
C1 C6 1.386(8) . ?
N3 C18 1.350(10) . ?
N3 C22 1.357(11) . ?
N4 C24 1.373(11) . ?
N4 C28 1.321(11) . ?
C3 C4 1.374(9) . ?
C3 C2 1.382(9) . ?
C5 C4 1.412(8) . ?
C5 C6 1.388(8) . ?
C5 C11 1.502(7) . ?
C4 C7 1.538(8) . ?
C11 C5 1.502(7) 3_655 ?
C11 C10 1.547(7) 3_655 ?
C11 C10 1.547(7) . ?
C12 H12 0.9500 . ?
C12 C13 1.389(9) . ?
C7 C8 1.549(9) . ?
C7 C9 1.551(9) . ?
C7 C10 1.551(9) . ?
N1 C17 1.502(10) . ?
N1 C23 1.477(13) . ?
N1 C29 1.548(12) . ?
C24 H24 0.9500 . ?
C24 C25 1.408(12) . ?
C8 H8A 0.9800 . ?
C8 H8B 0.9800 . ?
C8 H8C 0.9800 . ?
C13 H13 0.9500 . ?
C13 C14 1.372(10) . ?
C9 H9A 0.9800 . ?
C9 H9B 0.9800 . ?
C9 H9C 0.9800 . ?
C18 H18 0.9500 . ?
C18 C19 1.369(10) . ?
C15 H15 0.9500 . ?
C15 C16 1.358(10) . ?
C15 C14 1.384(11) . ?
C16 C17 1.486(11) . ?
C14 H14 0.9500 . ?
C25 H25 0.9500 . ?
C25 C26 1.336(13) . ?
C27 H27 0.9500 . ?
C27 C26 1.319(16) . ?
C27 C28 1.488(15) . ?
C26 H26 0.9500 . ?
C17 H17A 0.9900 . ?
C17 H17B 0.9900 . ?
C22 C23 1.489(15) . ?
C22 C21 1.386(14) . ?
C28 C29 1.436(14) . ?
C19 H19 0.9500 . ?
C19 C20 1.350(14) . ?
C23 H23A 0.9900 . ?
C23 H23B 0.9900 . ?
C29 H29A 0.9900 . ?
C29 H29B 0.9900 . ?
C20 H20 0.9500 . ?
C20 C21 1.356(15) . ?
C21 H21 0.9500 . ?
C10 H10A 0.9900 . ?
C10 H10B 0.9900 . ?
F2A P1A 1.5998(9) . ?
P1A F3A 1.5997(10) . ?
P1A F5A 1.5995(9) . ?
P1A F4A 1.6001(10) . ?
P1A F6A 1.5991(9) . ?
P1A F1A 1.6005(9) . ?

loop_
_geom_torsion_atom_site_label_1
_geom_torsion_atom_site_label_2
_geom_torsion_atom_site_label_3
_geom_torsion_atom_site_label_4
_geom_torsion
_geom_torsion_site_symmetry_1
_geom_torsion_site_symmetry_2
_geom_torsion_site_symmetry_3
_geom_torsion_site_symmetry_4
_geom_torsion_publ_flag
Br1 C3 C4 C5 174.6(4) . . . . ?
Br1 C3 C4 C7 -0.8(9) . . . . ?
Br1 C3 C2 O2 2.5(8) . . . . ?
Br1 C3 C2 C1 -176.8(4) . . . . ?
Co1 O1 C1 C2 -4.3(6) . . . . ?
Co1 O1 C1 C6 172.3(4) . . . . ?
Co1 O2 C2 C1 3.8(6) . . . . ?
Co1 O2 C2 C3 -175.5(5) . . . . ?
Co1 N2 C12 C13 167.2(5) . . . . ?
Co1 N2 C16 C15 -169.1(6) . . . . ?
Co1 N2 C16 C17 10.4(9) . . . . ?
Co1 N3 C18 C19 -170.2(6) . . . . ?
Co1 N3 C22 C23 -8.4(9) . . . . ?
Co1 N3 C22 C21 172.3(7) . . . . ?
Co1 N4 C24 C25 179.5(5) . . . . ?
Co1 N4 C28 C27 -178.5(6) . . . . ?
Co1 N4 C28 C29 4.6(9) . . . . ?
Co1 N1 C17 C16 10.0(10) . . . . ?
Co1 N1 C23 C22 -40.8(7) . . . . ?
Co1 N1 C29 C28 36.2(8) . . . . ?
O1 Co1 O2 C2 -5.0(4) . . . . ?
O1 C1 C2 O2 0.3(8) . . . . ?
O1 C1 C2 C3 179.6(5) . . . . ?
O1 C1 C6 Br2 -2.9(7) . . . . ?
O1 C1 C6 C5 178.7(5) . . . . ?
O2 Co1 O1 C1 5.1(4) . . . . ?
N2 Co1 O1 C1 -172.8(4) . . . . ?
N2 C12 C13 C14 1.4(11) . . . . ?
N2 C16 C17 N1 -13.5(11) . . . . ?
N3 Co1 O1 C1 -85.8(4) . . . . ?
N3 Co1 O2 C2 89.6(4) . . . . ?
N3 C18 C19 C20 -0.7(12) . . . . ?
N3 C22 C23 N1 33.5(10) . . . . ?
N3 C22 C21 C20 -1.1(15) . . . . ?
N4 Co1 O1 C1 94.1(4) . . . . ?
N4 Co1 O2 C2 -99.2(4) . . . . ?
N4 C24 C25 C26 -1.7(12) . . . . ?
N4 C28 C29 N1 -27.8(10) . . . . ?
C3 C4 C7 C8 -52.5(9) . . . . ?
C3 C4 C7 C9 72.0(8) . . . . ?
C3 C4 C7 C10 -169.8(6) . . . . ?
C5 C4 C7 C8 131.7(6) . . . . ?
C5 C4 C7 C9 -103.7(6) . . . . ?
C5 C4 C7 C10 14.4(6) . . . . ?
C5 C11 C10 C7 145.2(5) 3_655 . . . ?
C5 C11 C10 C7 22.1(7) . . . . ?
C4 C3 C2 O2 -179.6(6) . . . . ?
C4 C3 C2 C1 1.2(9) . . . . ?
C4 C5 C6 Br2 -175.6(4) . . . . ?
C4 C5 C6 C1 2.8(8) . . . . ?
C4 C5 C11 C5 -134.8(5) . . . 3_655 ?
C4 C5 C11 C10 -13.3(6) . . . . ?
C4 C5 C11 C10 109.1(6) . . . 3_655 ?
C4 C7 C10 C11 -22.5(7) . . . . ?
C2 C1 C6 Br2 173.7(4) . . . . ?
C2 C1 C6 C5 -4.8(8) . . . . ?
C2 C3 C4 C5 -3.2(9) . . . . ?
C2 C3 C4 C7 -178.7(6) . . . . ?
C6 C1 C2 O2 -176.5(5) . . . . ?
C6 C1 C2 C3 2.8(8) . . . . ?
C6 C5 C4 C3 1.3(8) . . . . ?
C6 C5 C4 C7 177.6(5) . . . . ?
C6 C5 C11 C5 47.0(5) . . . 3_655 ?
C6 C5 C11 C10 168.6(6) . . . . ?
C6 C5 C11 C10 -69.1(8) . . . 3_655 ?
C11 C5 C4 C3 -177.1(5) . . . . ?
C11 C5 C4 C7 -0.8(7) . . . . ?
C11 C5 C6 Br2 2.5(8) . . . . ?
C11 C5 C6 C1 -179.1(5) . . . . ?
C12 N2 C16 C15 0.9(11) . . . . ?
C12 N2 C16 C17 -179.5(7) . . . . ?
C12 C13 C14 C15 -0.3(12) . . . . ?
N1 Co1 O2 C2 175.6(5) . . . . ?
C24 N4 C28 C27 -1.4(11) . . . . ?
C24 N4 C28 C29 -178.2(7) . . . . ?
C24 C25 C26 C27 -0.9(16) . . . . ?
C8 C7 C10 C11 -142.7(6) . . . . ?
C9 C7 C10 C11 95.5(6) . . . . ?
C18 N3 C22 C23 179.5(7) . . . . ?
C18 N3 C22 C21 0.2(12) . . . . ?
C18 C19 C20 C21 -0.2(16) . . . . ?
C15 C16 C17 N1 166.1(8) . . . . ?
C16 N2 C12 C13 -1.7(10) . . . . ?
C16 C15 C14 C13 -0.4(13) . . . . ?
C14 C15 C16 N2 0.1(12) . . . . ?
C14 C15 C16 C17 -179.4(9) . . . . ?
C27 C28 C29 N1 155.6(7) . . . . ?
C26 C27 C28 N4 -0.9(13) . . . . ?
C26 C27 C28 C29 175.6(9) . . . . ?
C17 N1 C23 C22 78.8(8) . . . . ?
C17 N1 C29 C28 -81.4(8) . . . . ?
C22 N3 C18 C19 0.7(11) . . . . ?
C28 N4 C24 C25 2.8(11) . . . . ?
C28 C27 C26 C25 2.2(16) . . . . ?
C19 C20 C21 C22 1.1(18) . . . . ?
C23 N1 C17 C16 -106.6(9) . . . . ?
C23 N1 C29 C28 150.9(7) . . . . ?
C23 C22 C21 C20 179.7(10) . . . . ?
C29 N1 C17 C16 123.8(9) . . . . ?
C29 N1 C23 C22 -155.2(7) . . . . ?
C21 C22 C23 N1 -147.3(9) . . . . ?
C10 C11 C10 C7 -99.1(5) 3_655 . . . ?

loop_
_smtbx_masks_void_nr
_smtbx_masks_void_average_x
_smtbx_masks_void_average_y
_smtbx_masks_void_average_z
_smtbx_masks_void_volume
_smtbx_masks_void_count_electrons
_smtbx_masks_void_content
1 0.000 0.160 0.250 204.6 43.5 2.5CH3OH
2 0.000 -0.160 0.750 204.6 42.4 2.5CH3OH
3 0.500 0.340 0.750 204.6 43.1 2.5CH3OH
4 0.500 0.660 0.250 204.6 42.9 2.5CH3OH
